data_4028680
loop_
_publ_author_name
'Mingdi Yang'
'Dongling Xu'
'Wengang Xi'
'Lianke Wang'
'Jun Zheng'
'Jing Huang'
'Jingyan Zhang'
'Hongping Zhou'
'Jieying Wu'
'Yupeng Tian'

_publ_section_title
;
 Aggregation-Induced Fluorescence Behavior of Triphenylamine-Based Schiff
 Bases: The Combined Effect of Multiple Forces
;
_journal_name_full 'Journal of Organic Chemistry'
_journal_page_first 10344
_journal_page_last 10359
_journal_paper_doi 10.1021/jo401719c
_journal_volume 78
_journal_year 2013
_chemical_formula_sum 'C33 H26 N2 O'
_chemical_formula_weight 466.56
_chemical_name_systematic
;
 ?
;
_space_group_IT_number 2
_symmetry_cell_setting triclinic
_symmetry_space_group_name_Hall '-P 1'
_symmetry_space_group_name_H-M 'P -1'
_atom_sites_solution_hydrogens geom
_atom_sites_solution_primary direct
_atom_sites_solution_secondary difmap
_audit_creation_method SHELXL-97
_cell_angle_alpha 98.78
_cell_angle_beta 97.42
_cell_angle_gamma 95.99
_cell_formula_units_Z 6
_cell_length_a 10.453
_cell_length_b 15.215
_cell_length_c 24.840
_cell_measurement_reflns_used 2854
_cell_measurement_temperature 298(2)
_cell_measurement_theta_max 19.39
_cell_measurement_theta_min 2.26
_cell_volume 3840.474
_computing_structure_refinement 'SHELXL-97 (Sheldrick, 1997)'
_computing_structure_solution 'SHELXS-97 (Sheldrick, 1990)'
_diffrn_ambient_temperature 298(2)
_diffrn_measured_fraction_theta_full 0.990
_diffrn_measured_fraction_theta_max 0.990
_diffrn_measurement_device_type 'CCD area detector'
_diffrn_measurement_method 'phi and omega scans'
_diffrn_radiation_monochromator graphite
_diffrn_radiation_source 'fine-focus sealed tube'
_diffrn_radiation_type MoK\a
_diffrn_radiation_wavelength 0.71073
_diffrn_reflns_av_R_equivalents 0.0469
_diffrn_reflns_av_sigmaI/netI 0.0845
_diffrn_reflns_limit_h_max 12
_diffrn_reflns_limit_h_min -11
_diffrn_reflns_limit_k_max 18
_diffrn_reflns_limit_k_min -18
_diffrn_reflns_limit_l_max 25
_diffrn_reflns_limit_l_min -29
_diffrn_reflns_number 27707
_diffrn_reflns_theta_full 25.03
_diffrn_reflns_theta_max 25.03
_diffrn_reflns_theta_min 0.84
_exptl_absorpt_coefficient_mu 0.073
_exptl_absorpt_correction_T_max 0.9855
_exptl_absorpt_correction_T_min 0.9784
_exptl_absorpt_correction_type multi-scan
_exptl_absorpt_process_details sadabs
_exptl_crystal_density_diffrn 1.210
_exptl_crystal_F_000 1476
_exptl_crystal_size_max 0.30
_exptl_crystal_size_mid 0.30
_exptl_crystal_size_min 0.20
_refine_diff_density_max 1.283
_refine_diff_density_min -0.592
_refine_diff_density_rms 0.061
_refine_ls_extinction_method none
_refine_ls_goodness_of_fit_ref 1.485
_refine_ls_hydrogen_treatment constr
_refine_ls_matrix_type full
_refine_ls_number_parameters 961
_refine_ls_number_reflns 13430
_refine_ls_number_restraints 88
_refine_ls_restrained_S_all 1.540
_refine_ls_R_factor_all 0.2291
_refine_ls_R_factor_gt 0.1109
_refine_ls_shift/su_max 0.030
_refine_ls_shift/su_mean 0.003
_refine_ls_structure_factor_coef Fsqd
_refine_ls_weighting_details 'calc w=1/[\s^2^(Fo^2^)+(0.1000P)^2^+0.0100P] where P=(Fo^2^+2Fc^2^)/3'
_refine_ls_weighting_scheme calc
_refine_ls_wR_factor_gt 0.2977
_refine_ls_wR_factor_ref 0.3433
_reflns_number_gt 4952
_reflns_number_total 13430
_reflns_threshold_expression >2sigma(I)
_cod_data_source_file jo401719c_si_005.cif
_cod_data_source_block wpp6
_cod_original_cell_volume 3840.5
_cod_original_sg_symbol_H-M 'P -1 '
_cod_database_code 4028680

loop_
_symmetry_equiv_pos_as_xyz
'x, y, z'
'-x, -y, -z'

loop_
_atom_site_label
_atom_site_type_symbol
_atom_site_fract_x
_atom_site_fract_y
_atom_site_fract_z
_atom_site_U_iso_or_equiv
_atom_site_adp_type
_atom_site_occupancy
_atom_site_symmetry_multiplicity
_atom_site_calc_flag
_atom_site_refinement_flags
C28C C 0.4987(5) 0.8167(4) 1.10494(18) 0.128(2) Uani 1 1 d GDU
C29C C 0.4635(5) 0.9025(4) 1.1161(2) 0.129(2) Uani 1 1 d GU
H29C H 0.3964 0.9196 1.0932 0.154 Uiso 1 1 calc R
C30C C 0.5287(6) 0.9627(3) 1.1615(2) 0.126(2) Uani 1 1 d GU
H30C H 0.5052 1.0201 1.1690 0.152 Uiso 1 1 calc R
C31C C 0.6290(5) 0.9370(4) 1.19581(18) 0.106(2) Uani 1 1 d G
H31C H 0.6726 0.9773 1.2262 0.127 Uiso 1 1 calc R
C32C C 0.6641(5) 0.8512(4) 1.1847(2) 0.130(3) Uani 1 1 d G
H32C H 0.7312 0.8341 1.2076 0.156 Uiso 1 1 calc R
C33C C 0.5990(6) 0.7911(3) 1.1392(3) 0.140(2) Uani 1 1 d GU
C10B C 0.5375(6) -0.1020(5) 0.6289(4) 0.101(2) Uani 1 1 d .
H10B H 0.5488 -0.1620 0.6276 0.121 Uiso 1 1 calc R
N1C N -0.0283(5) 0.1469(3) 0.63174(18) 0.0741(13) Uani 1 1 d .
O1B O 1.1650(5) 0.7553(3) 1.10973(19) 0.1113(15) Uani 1 1 d .
H1B H 1.1094 0.7232 1.0867 0.167 Uiso 1 1 d R
N1B N 0.4762(5) 0.1676(3) 0.6336(2) 0.0805(14) Uani 1 1 d .
C1C C -0.0936(6) 0.1530(4) 0.5789(2) 0.0650(15) Uani 1 1 d .
N2A N 0.1878(5) -0.1093(3) -0.0915(2) 0.0828(15) Uani 1 1 d .
N2B N 0.9554(5) 0.7205(4) 1.0373(2) 0.0909(16) Uani 1 1 d .
C26A C 0.2158(7) -0.0497(4) -0.0397(2) 0.0769(17) Uani 1 1 d .
C21C C 0.2501(6) 0.5197(4) 0.8946(3) 0.0877(19) Uani 1 1 d .
C18C C 0.1103(6) 0.3713(4) 0.7552(2) 0.0702(16) Uani 1 1 d .
C13B C 0.5219(6) 0.2302(4) 0.6819(2) 0.0794(18) Uani 1 1 d .
C17C C 0.0651(6) 0.2890(4) 0.7674(2) 0.0830(18) Uani 1 1 d .
H17C H 0.0657 0.2832 0.8042 0.100 Uiso 1 1 calc R
C28B C 0.9901(8) 0.8454(4) 1.1112(2) 0.0851(19) Uani 1 1 d .
C23C C 0.2944(8) 0.4942(5) 0.9442(3) 0.111(3) Uani 1 1 d .
H23C H 0.2836 0.4338 0.9473 0.133 Uiso 1 1 calc R
C13C C 0.0175(5) 0.2226(4) 0.6717(2) 0.0643(15) Uani 1 1 d .
C29A C 0.1480(8) -0.2180(4) -0.1978(3) 0.0850(19) Uani 1 1 d .
C8A C 0.6980(8) 0.5022(5) 0.3946(3) 0.091(2) Uani 1 1 d .
H8A H 0.6557 0.5525 0.3920 0.110 Uiso 1 1 calc R
C14C C 0.0607(6) 0.3038(4) 0.6590(2) 0.0814(18) Uani 1 1 d .
H14C H 0.0601 0.3099 0.6222 0.098 Uiso 1 1 calc R
C21B C 0.7612(11) 0.5455(7) 0.8950(3) 0.133(3) Uani 1 1 d .
C2C C -0.0714(6) 0.0981(4) 0.5332(3) 0.0854(19) Uani 1 1 d .
H2C H -0.0136 0.0563 0.5372 0.103 Uiso 1 1 calc R
C22C C 0.2666(7) 0.6091(5) 0.8922(3) 0.096(2) Uani 1 1 d .
H22C H 0.2372 0.6282 0.8595 0.115 Uiso 1 1 calc R
C26C C 0.3697(7) 0.6465(5) 0.9857(3) 0.0948(18) Uani 1 1 d U
C7C C -0.0116(6) 0.0591(4) 0.6438(2) 0.0679(16) Uani 1 1 d .
C12C C 0.1110(7) 0.0384(5) 0.6619(2) 0.0819(18) Uani 1 1 d .
H12C H 0.1832 0.0815 0.6664 0.098 Uiso 1 1 calc R
C19C C 0.1659(6) 0.4491(4) 0.7980(3) 0.090(2) Uani 1 1 d .
H19C H 0.1846 0.5036 0.7864 0.108 Uiso 1 1 calc R
C7A C 0.6359(7) 0.4191(5) 0.3715(2) 0.0803(18) Uani 1 1 d .
C30B C 1.0140(11) 0.9741(5) 1.1822(3) 0.114(3) Uani 1 1 d .
H30B H 0.9801 1.0231 1.1996 0.137 Uiso 1 1 calc R
C11C C 0.1254(8) -0.0440(5) 0.6728(2) 0.095(2) Uani 1 1 d .
H11C H 0.2080 -0.0572 0.6850 0.114 Uiso 1 1 calc R
C8C C -0.1164(7) -0.0037(4) 0.6370(2) 0.0868(19) Uani 1 1 d .
H8C H -0.1987 0.0101 0.6248 0.104 Uiso 1 1 calc R
C24B C 0.7594(8) 0.6723(5) 0.9652(3) 0.101(2) Uani 1 1 d .
H24B H 0.7154 0.7176 0.9806 0.121 Uiso 1 1 calc R
C15B C 0.6491(6) 0.2367(4) 0.7090(3) 0.093(2) Uani 1 1 d .
H15B H 0.7072 0.2004 0.6948 0.112 Uiso 1 1 calc R
C25B C 0.9470(8) 0.5976(5) 0.9656(3) 0.112(2) Uani 1 1 d .
H25B H 1.0306 0.5914 0.9812 0.135 Uiso 1 1 calc R
C1B C 0.4129(6) 0.1963(4) 0.5860(2) 0.0731(16) Uani 1 1 d .
C28A C 0.0690(7) -0.2296(4) -0.1577(3) 0.0844(19) Uani 1 1 d .
C4C C -0.2203(7) 0.1614(5) 0.4750(3) 0.092(2) Uani 1 1 d .
H4C H -0.2625 0.1641 0.4401 0.110 Uiso 1 1 calc R
C24C C 0.3254(6) 0.6720(4) 0.9369(3) 0.095(2) Uani 1 1 d U
H24C H 0.3352 0.7324 0.9338 0.114 Uiso 1 1 calc R
C31B C 1.1355(10) 0.9566(6) 1.2024(3) 0.114(3) Uani 1 1 d .
H31B H 1.1846 0.9947 1.2324 0.137 Uiso 1 1 calc R
C25C C 0.3531(8) 0.5555(5) 0.9881(3) 0.117(3) Uani 1 1 d .
H25C H 0.3830 0.5362 1.0207 0.141 Uiso 1 1 calc R
O1A O 0.2478(5) -0.1524(3) -0.1891(2) 0.1257(18) Uani 1 1 d .
H1A H 0.2300 -0.1081 -0.1697 0.189 Uiso 1 1 d R
C29B C 0.9420(8) 0.9206(5) 1.1371(3) 0.102(2) Uani 1 1 d .
H29B H 0.8606 0.9342 1.1235 0.122 Uiso 1 1 calc R
C24A C 0.1411(7) -0.0509(4) 0.0027(3) 0.093(2) Uani 1 1 d .
H24A H 0.0682 -0.0933 -0.0012 0.111 Uiso 1 1 calc R
C12B C 0.5200(6) 0.0264(5) 0.5831(2) 0.0831(18) Uani 1 1 d .
H12B H 0.5225 0.0524 0.5517 0.100 Uiso 1 1 calc R
C3C C -0.1323(7) 0.1031(5) 0.4815(3) 0.096(2) Uani 1 1 d .
H3C H -0.1129 0.0663 0.4509 0.115 Uiso 1 1 calc R
C5C C -0.2466(7) 0.2160(5) 0.5199(3) 0.101(2) Uani 1 1 d .
H5C H -0.3070 0.2561 0.5158 0.121 Uiso 1 1 calc R
C22B C 0.7007(8) 0.6147(6) 0.9196(3) 0.113(3) Uani 1 1 d .
H22B H 0.6171 0.6217 0.9043 0.136 Uiso 1 1 calc R
C21A C 0.2818(10) 0.0734(5) 0.0579(3) 0.120(2) Uani 1 1 d DU
C10A C 0.8873(8) 0.4369(7) 0.4256(3) 0.113(3) Uani 1 1 d .
H10A H 0.9716 0.4430 0.4442 0.135 Uiso 1 1 calc R
C25A C 0.3214(7) 0.0137(5) -0.0328(3) 0.110(2) Uani 1 1 d .
H25A H 0.3712 0.0155 -0.0611 0.132 Uiso 1 1 calc R
C8B C 0.5000(7) 0.0367(5) 0.6788(3) 0.097(2) Uani 1 1 d .
H8B H 0.4881 0.0702 0.7120 0.116 Uiso 1 1 calc R
C23B C 0.8882(10) 0.5395(6) 0.9190(4) 0.135(3) Uani 1 1 d .
H23B H 0.9335 0.4953 0.9031 0.162 Uiso 1 1 calc R
C6C C -0.1830(7) 0.2118(4) 0.5718(3) 0.092(2) Uani 1 1 d .
H6C H -0.2012 0.2493 0.6023 0.111 Uiso 1 1 calc R
C2B C 0.3038(7) 0.1452(5) 0.5545(3) 0.097(2) Uani 1 1 d .
H2B H 0.2707 0.0916 0.5642 0.117 Uiso 1 1 calc R
C22A C 0.1745(8) 0.0097(5) 0.0498(3) 0.099(2) Uani 1 1 d .
H22A H 0.1230 0.0081 0.0775 0.119 Uiso 1 1 calc R
C1A C 0.4126(7) 0.4599(4) 0.3664(3) 0.0808(18) Uani 1 1 d .
C30A C 0.1260(9) -0.2769(5) -0.2474(3) 0.104(2) Uani 1 1 d .
H30A H 0.1799 -0.2698 -0.2738 0.125 Uiso 1 1 calc R
C9A C 0.8248(9) 0.5115(6) 0.4219(3) 0.106(2) Uani 1 1 d .
H9A H 0.8673 0.5681 0.4377 0.127 Uiso 1 1 calc R
C10C C 0.0213(10) -0.1090(5) 0.6665(3) 0.104(2) Uani 1 1 d .
H10C H 0.0329 -0.1657 0.6744 0.125 Uiso 1 1 calc R
C2A C 0.3262(8) 0.4979(5) 0.3325(3) 0.099(2) Uani 1 1 d .
H2A H 0.3316 0.4936 0.2952 0.119 Uiso 1 1 calc R
C33A C -0.0310(8) -0.2992(5) -0.1687(3) 0.116(2) Uani 1 1 d .
H33A H -0.0849 -0.3069 -0.1424 0.139 Uiso 1 1 calc R
C31A C 0.0256(11) -0.3453(6) -0.2577(4) 0.118(3) Uani 1 1 d .
H31A H 0.0102 -0.3835 -0.2915 0.141 Uiso 1 1 calc R
C14B C 0.4410(8) 0.2898(5) 0.7031(3) 0.110(2) Uani 1 1 d .
H14B H 0.3567 0.2880 0.6852 0.131 Uiso 1 1 calc R
C6B C 0.4592(7) 0.2766(4) 0.5724(3) 0.0890(19) Uani 1 1 d .
H6B H 0.5322 0.3116 0.5934 0.107 Uiso 1 1 calc R
C3B C 0.2446(7) 0.1738(6) 0.5090(3) 0.117(3) Uani 1 1 d .
H3B H 0.1734 0.1382 0.4871 0.141 Uiso 1 1 calc R
O1C O 0.6370(7) 0.7207(4) 1.1157(3) 0.188(3) Uani 1 1 d U
H1C H 0.5763 0.6842 1.0990 0.283 Uiso 1 1 d R
C17A C 0.3127(10) 0.2299(5) 0.2411(4) 0.141(3) Uani 1 1 d .
H17A H 0.2353 0.1920 0.2379 0.169 Uiso 1 1 calc R
C6A C 0.4022(7) 0.4669(5) 0.4219(3) 0.095(2) Uani 1 1 d .
H6A H 0.4592 0.4415 0.4452 0.114 Uiso 1 1 calc R
C11B C 0.5387(7) -0.0619(5) 0.5814(3) 0.101(2) Uani 1 1 d .
H11B H 0.5523 -0.0956 0.5486 0.122 Uiso 1 1 calc R
C3A C 0.2327(8) 0.5418(5) 0.3548(4) 0.105(2) Uani 1 1 d .
H3A H 0.1754 0.5678 0.3320 0.126 Uiso 1 1 calc R
C13A C 0.4662(8) 0.3478(5) 0.2949(3) 0.091(2) Uani 1 1 d .
C11A C 0.8255(8) 0.3539(6) 0.4018(3) 0.102(2) Uani 1 1 d .
H11A H 0.8688 0.3037 0.4031 0.123 Uiso 1 1 calc R
C9B C 0.5196(7) -0.0512(6) 0.6763(3) 0.101(2) Uani 1 1 d .
H9B H 0.5207 -0.0767 0.7080 0.121 Uiso 1 1 calc R
C14A C 0.5425(9) 0.3438(6) 0.2543(3) 0.130(3) Uani 1 1 d .
H14A H 0.6202 0.3814 0.2580 0.156 Uiso 1 1 calc R
C18B C 0.6082(13) 0.3567(6) 0.7780(4) 0.158(3) Uani 1 1 d U
C5A C 0.3070(9) 0.5118(6) 0.4420(4) 0.116(3) Uani 1 1 d .
H5A H 0.3013 0.5171 0.4794 0.139 Uiso 1 1 calc R
C32A C -0.0527(9) -0.3579(5) -0.2184(5) 0.129(3) Uani 1 1 d .
H32A H -0.1195 -0.4054 -0.2250 0.155 Uiso 1 1 calc R
C17B C 0.6876(8) 0.2974(5) 0.7570(3) 0.119(3) Uani 1 1 d U
H17B H 0.7706 0.2984 0.7759 0.142 Uiso 1 1 calc R
C4B C 0.2895(9) 0.2551(6) 0.4951(3) 0.116(3) Uani 1 1 d .
H4B H 0.2482 0.2755 0.4648 0.139 Uiso 1 1 calc R
C5B C 0.3959(9) 0.3041(5) 0.5273(3) 0.113(3) Uani 1 1 d .
H5B H 0.4271 0.3587 0.5183 0.136 Uiso 1 1 calc R
C12A C 0.6990(7) 0.3446(5) 0.3759(3) 0.096(2) Uani 1 1 d .
H12A H 0.6557 0.2877 0.3612 0.115 Uiso 1 1 calc R
C4A C 0.2205(8) 0.5489(5) 0.4095(5) 0.120(3) Uani 1 1 d .
H4A H 0.1553 0.5781 0.4238 0.144 Uiso 1 1 calc R
C23A C 0.3556(8) 0.0745(5) 0.0146(3) 0.129(3) Uani 1 1 d U
H23A H 0.4284 0.1169 0.0182 0.155 Uiso 1 1 calc R
C9C C -0.1005(8) -0.0895(4) 0.6483(3) 0.101(2) Uani 1 1 d .
H9C H -0.1721 -0.1331 0.6434 0.121 Uiso 1 1 calc R
C16B C 0.4843(9) 0.3504(6) 0.7495(3) 0.141(3) Uani 1 1 d .
H16B H 0.4282 0.3894 0.7626 0.170 Uiso 1 1 calc R
C15A C 0.4968(12) 0.2784(7) 0.2056(4) 0.157(4) Uani 1 1 d .
H15A H 0.5478 0.2733 0.1775 0.189 Uiso 1 1 calc R
C18A C 0.3511(9) 0.2889(5) 0.2879(3) 0.119(3) Uani 1 1 d .
H18A H 0.3004 0.2907 0.3160 0.143 Uiso 1 1 calc R
C20A C 0.3364(9) 0.1416(5) 0.1070(3) 0.149(2) Uani 1 1 d DU
H20A H 0.4012 0.1841 0.1010 0.178 Uiso 1 1 calc R
C19A C 0.3096(10) 0.1516(6) 0.1558(3) 0.170(3) Uani 1 1 d DU
H19A H 0.2435 0.1128 0.1645 0.204 Uiso 1 1 calc R
N1A N 0.5058(6) 0.4086(4) 0.3442(2) 0.0975(17) Uani 1 1 d .
C15C C 0.0193(6) 0.2155(4) 0.7275(2) 0.0777(17) Uani 1 1 d .
H15C H -0.0104 0.1613 0.7374 0.093 Uiso 1 1 calc R
C20C C 0.1900(8) 0.4480(5) 0.8489(3) 0.115(3) Uani 1 1 d .
H20C H 0.1661 0.3931 0.8593 0.138 Uiso 1 1 calc R
N2C N 0.4434(6) 0.6992(4) 1.0348(2) 0.1171(17) Uani 1 1 d DU
C16C C 0.1053(6) 0.3772(4) 0.6999(3) 0.0809(18) Uani 1 1 d .
H16C H 0.1325 0.4318 0.6900 0.097 Uiso 1 1 calc R
C27C C 0.4166(7) 0.7749(5) 1.0563(3) 0.133(2) Uani 1 1 d DU
H27C H 0.3474 0.8012 1.0409 0.160 Uiso 1 1 calc R
C7B C 0.4977(5) 0.0765(4) 0.6310(3) 0.0743(17) Uani 1 1 d .
C16A C 0.3808(15) 0.2229(7) 0.1986(5) 0.167(3) Uani 1 1 d DU
C27A C 0.0929(7) -0.1722(5) -0.1040(3) 0.0889(19) Uani 1 1 d .
H27A H 0.0379 -0.1817 -0.0783 0.107 Uiso 1 1 calc R
C26B C 0.8838(8) 0.6646(4) 0.9893(3) 0.090(2) Uani 1 1 d .
C27B C 0.9137(7) 0.7901(5) 1.0636(3) 0.0885(19) Uani 1 1 d .
H27B H 0.8318 0.8043 1.0511 0.106 Uiso 1 1 calc R
C33B C 1.1139(9) 0.8268(5) 1.1328(3) 0.091(2) Uani 1 1 d .
C32B C 1.1857(8) 0.8810(6) 1.1774(3) 0.104(2) Uani 1 1 d .
H32B H 1.2673 0.8681 1.1913 0.125 Uiso 1 1 calc R
C20B C 0.6988(11) 0.4957(6) 0.8452(4) 0.184(3) Uani 1 1 d DU
H20D H 0.6848 0.5299 0.8175 0.221 Uiso 1 1 calc R
C19B C 0.6568(11) 0.4130(6) 0.8298(4) 0.180(3) Uani 1 1 d DU
H19D H 0.6580 0.3816 0.8591 0.216 Uiso 1 1 calc R

loop_
_atom_site_aniso_label
_atom_site_aniso_U_11
_atom_site_aniso_U_22
_atom_site_aniso_U_33
_atom_site_aniso_U_23
_atom_site_aniso_U_13
_atom_site_aniso_U_12
C28C 0.106(4) 0.135(4) 0.125(4) -0.015(3) 0.035(3) -0.038(3)
C29C 0.114(4) 0.117(4) 0.141(4) 0.004(4) 0.031(4) -0.038(4)
C30C 0.115(5) 0.121(5) 0.133(5) 0.019(4) 0.014(4) -0.019(4)
C31C 0.103(6) 0.115(6) 0.092(5) -0.008(4) 0.038(5) -0.016(5)
C32C 0.084(5) 0.133(7) 0.151(8) -0.009(6) -0.016(5) 0.007(5)
C33C 0.116(5) 0.129(5) 0.156(5) -0.037(4) 0.038(4) -0.008(4)
C10B 0.082(5) 0.090(5) 0.126(7) 0.026(5) -0.007(5) 0.009(4)
N1C 0.085(4) 0.067(3) 0.064(3) 0.008(3) -0.008(3) 0.010(3)
O1B 0.117(4) 0.110(4) 0.099(3) 0.007(3) 0.001(3) 0.010(3)
N1B 0.085(4) 0.084(4) 0.066(3) 0.007(3) -0.008(3) 0.014(3)
C1C 0.061(4) 0.067(4) 0.063(4) 0.007(3) -0.003(3) 0.006(3)
N2A 0.084(4) 0.075(3) 0.087(4) 0.010(3) 0.011(3) 0.006(3)
N2B 0.107(4) 0.086(4) 0.074(4) 0.006(3) 0.009(3) 0.004(3)
C26A 0.086(5) 0.082(4) 0.062(4) 0.003(3) 0.009(4) 0.018(4)
C21C 0.098(5) 0.082(5) 0.072(5) -0.003(4) -0.001(4) -0.001(4)
C18C 0.077(4) 0.070(4) 0.059(4) 0.005(3) 0.004(3) 0.004(3)
C13B 0.077(5) 0.093(5) 0.063(4) 0.002(3) 0.001(4) 0.014(4)
C17C 0.106(5) 0.077(4) 0.063(4) 0.012(3) 0.011(4) 0.001(4)
C28B 0.111(6) 0.084(5) 0.054(4) 0.010(4) 0.010(4) -0.012(4)
C23C 0.160(7) 0.092(5) 0.071(5) 0.011(4) 0.004(5) -0.014(5)
C13C 0.063(4) 0.065(4) 0.059(4) 0.006(3) 0.000(3) 0.001(3)
C29A 0.106(6) 0.072(5) 0.078(5) 0.010(4) 0.013(4) 0.019(4)
C8A 0.105(6) 0.097(5) 0.070(4) 0.015(4) 0.010(4) 0.008(4)
C14C 0.092(5) 0.077(4) 0.069(4) 0.019(3) -0.004(3) -0.009(4)
C21B 0.159(9) 0.138(8) 0.077(6) -0.015(5) 0.004(6) -0.034(7)
C2C 0.093(5) 0.092(5) 0.068(4) 0.005(4) -0.007(4) 0.030(4)
C22C 0.121(6) 0.079(5) 0.076(4) 0.009(4) -0.024(4) 0.011(4)
C26C 0.087(4) 0.105(4) 0.081(4) -0.002(3) 0.018(3) -0.019(3)
C7C 0.076(4) 0.064(4) 0.059(4) 0.008(3) -0.004(3) 0.007(3)
C12C 0.087(5) 0.080(5) 0.069(4) -0.001(3) -0.009(4) 0.009(4)
C19C 0.117(6) 0.081(4) 0.065(4) 0.013(4) 0.001(4) -0.004(4)
C7A 0.081(5) 0.100(5) 0.057(4) 0.012(4) 0.006(4) 0.006(4)
C30B 0.170(9) 0.092(5) 0.080(6) 0.014(4) 0.037(6) -0.007(6)
C11C 0.103(6) 0.094(5) 0.076(4) -0.008(4) -0.018(4) 0.029(5)
C8C 0.081(5) 0.083(5) 0.091(5) 0.012(4) 0.002(4) 0.004(4)
C24B 0.113(6) 0.099(5) 0.080(5) 0.004(4) -0.001(5) -0.002(5)
C15B 0.074(5) 0.114(5) 0.083(5) 0.006(4) -0.005(4) 0.006(4)
C25B 0.126(7) 0.090(5) 0.108(6) -0.014(5) 0.008(5) 0.011(5)
C1B 0.064(4) 0.084(4) 0.070(4) 0.006(3) 0.008(3) 0.010(3)
C28A 0.095(5) 0.062(4) 0.088(5) 0.006(4) -0.005(4) 0.005(4)
C4C 0.094(5) 0.102(5) 0.072(5) 0.018(4) -0.013(4) 0.003(4)
C24C 0.103(5) 0.075(4) 0.096(5) 0.007(4) -0.005(4) -0.002(4)
C31B 0.139(8) 0.118(7) 0.076(5) 0.025(5) 0.009(6) -0.038(6)
C25C 0.167(8) 0.104(6) 0.065(4) 0.015(4) -0.004(4) -0.031(5)
O1A 0.143(5) 0.100(4) 0.126(4) -0.008(3) 0.047(3) -0.014(3)
C29B 0.136(7) 0.093(5) 0.073(5) 0.001(4) 0.019(5) 0.009(5)
C24A 0.096(5) 0.092(5) 0.086(5) 0.007(4) 0.016(4) 0.000(4)
C12B 0.097(5) 0.081(5) 0.065(4) 0.004(4) 0.005(4) 0.004(4)
C3C 0.123(6) 0.099(5) 0.061(4) 0.005(4) -0.005(4) 0.027(5)
C5C 0.091(5) 0.120(6) 0.097(6) 0.028(5) -0.002(5) 0.041(4)
C22B 0.131(7) 0.111(6) 0.084(5) 0.013(5) -0.003(5) -0.019(5)
C21A 0.200(7) 0.084(4) 0.072(4) 0.008(3) -0.009(4) 0.043(5)
C10A 0.085(6) 0.167(8) 0.089(5) 0.045(6) 0.003(4) 0.004(6)
C25A 0.101(6) 0.119(6) 0.097(5) -0.005(5) 0.033(4) -0.035(5)
C8B 0.098(5) 0.117(6) 0.078(5) 0.029(4) 0.015(4) 0.002(5)
C23B 0.145(9) 0.131(7) 0.113(7) -0.017(6) 0.012(6) 0.011(6)
C6C 0.091(5) 0.111(5) 0.072(5) 0.006(4) 0.001(4) 0.031(4)
C2B 0.080(5) 0.121(6) 0.083(5) 0.028(4) -0.006(4) -0.016(4)
C22A 0.135(7) 0.091(5) 0.076(5) 0.012(4) 0.027(5) 0.027(5)
C1A 0.082(5) 0.088(5) 0.068(5) 0.011(4) 0.004(4) 0.006(4)
C30A 0.146(8) 0.078(5) 0.088(6) 0.010(4) 0.010(5) 0.028(5)
C9A 0.103(6) 0.126(7) 0.081(5) 0.026(5) 0.006(5) -0.022(5)
C10C 0.154(8) 0.080(5) 0.076(5) 0.011(4) -0.014(5) 0.043(6)
C2A 0.096(6) 0.099(5) 0.092(5) 0.015(4) -0.016(5) 0.005(5)
C33A 0.107(6) 0.114(6) 0.114(6) 0.008(5) -0.006(5) -0.005(5)
C31A 0.148(9) 0.106(7) 0.090(6) -0.003(5) -0.020(6) 0.047(7)
C14B 0.099(6) 0.125(6) 0.092(5) -0.017(5) 0.000(4) 0.027(5)
C6B 0.092(5) 0.082(5) 0.081(5) 0.007(4) -0.009(4) -0.005(4)
C3B 0.097(6) 0.141(7) 0.100(6) 0.018(5) -0.018(5) -0.006(5)
O1C 0.180(6) 0.164(5) 0.202(6) -0.013(5) 0.000(5) 0.033(5)
C17A 0.162(9) 0.097(6) 0.135(8) -0.008(6) -0.044(7) 0.014(6)
C6A 0.092(6) 0.105(5) 0.090(6) 0.021(4) 0.022(4) 0.013(4)
C11B 0.098(6) 0.098(6) 0.098(6) -0.010(5) 0.003(4) 0.018(4)
C3A 0.078(6) 0.081(5) 0.145(8) 0.000(5) -0.007(5) 0.018(4)
C13A 0.097(6) 0.103(5) 0.064(5) -0.005(4) -0.008(4) 0.023(5)
C11A 0.088(6) 0.114(6) 0.104(6) 0.020(5) 0.007(5) 0.016(5)
C9B 0.107(6) 0.102(6) 0.098(6) 0.042(5) 0.008(5) 0.009(5)
C14A 0.144(8) 0.153(8) 0.078(5) -0.019(5) -0.009(6) 0.032(6)
C18B 0.218(7) 0.131(6) 0.099(5) -0.023(4) -0.018(5) 0.014(5)
C5A 0.098(6) 0.136(7) 0.120(7) 0.015(6) 0.044(6) 0.008(6)
C32A 0.110(7) 0.096(6) 0.154(9) -0.013(6) -0.035(7) 0.001(5)
C17B 0.116(6) 0.123(6) 0.091(5) 0.000(5) -0.033(4) -0.017(4)
C4B 0.128(7) 0.127(7) 0.092(6) 0.028(5) -0.014(5) 0.034(6)
C5B 0.144(8) 0.085(5) 0.107(6) 0.019(5) -0.001(5) 0.016(5)
C12A 0.093(6) 0.092(5) 0.093(5) 0.011(4) -0.009(4) -0.002(4)
C4A 0.079(6) 0.101(6) 0.174(10) -0.004(6) 0.040(7) 0.004(5)
C23A 0.146(7) 0.119(6) 0.094(5) -0.021(5) -0.006(4) -0.024(5)
C9C 0.127(7) 0.073(5) 0.099(5) 0.023(4) 0.004(5) 0.001(4)
C16B 0.142(8) 0.163(8) 0.099(6) -0.030(6) -0.013(6) 0.045(6)
C15A 0.206(11) 0.171(9) 0.095(6) -0.003(7) 0.000(7) 0.089(8)
C18A 0.131(7) 0.094(5) 0.115(6) -0.008(5) -0.016(5) 0.016(5)
C20A 0.231(6) 0.107(4) 0.103(4) 0.013(4) -0.015(5) 0.048(4)
C19A 0.245(7) 0.124(4) 0.123(5) -0.006(4) -0.023(5) 0.042(5)
N1A 0.087(4) 0.118(4) 0.075(4) -0.015(3) -0.007(3) 0.022(4)
C15C 0.088(5) 0.070(4) 0.070(4) 0.009(3) 0.010(3) -0.012(3)
C20C 0.165(8) 0.089(5) 0.080(5) 0.003(4) 0.007(5) -0.008(5)
N2C 0.103(3) 0.121(4) 0.113(4) -0.007(3) 0.036(3) -0.034(3)
C16C 0.095(5) 0.069(4) 0.071(4) 0.011(3) -0.002(4) -0.006(3)
C27C 0.113(4) 0.144(4) 0.130(4) 0.004(4) 0.033(3) -0.036(4)
C7B 0.067(4) 0.080(4) 0.070(4) 0.006(4) 0.000(3) 0.004(3)
C16A 0.238(8) 0.122(6) 0.116(6) -0.017(5) -0.047(6) 0.045(6)
C27A 0.083(5) 0.097(5) 0.086(5) 0.013(4) 0.013(4) 0.014(4)
C26B 0.101(6) 0.076(5) 0.082(5) 0.002(4) 0.011(5) -0.015(4)
C27B 0.094(5) 0.093(5) 0.078(5) 0.024(4) 0.008(4) -0.002(4)
C33B 0.119(7) 0.080(5) 0.067(5) 0.011(4) 0.015(5) -0.010(5)
C32B 0.120(6) 0.108(6) 0.078(5) 0.017(5) 0.008(5) -0.015(5)
C20B 0.233(7) 0.151(6) 0.146(5) 0.007(5) -0.016(5) 0.001(5)
C19B 0.238(7) 0.148(5) 0.130(5) -0.004(4) -0.023(5) 0.009(5)

loop_
_atom_type_symbol
_atom_type_description
_atom_type_scat_dispersion_real
_atom_type_scat_dispersion_imag
_atom_type_scat_source
C C 0.0033 0.0016 'International Tables Vol C Tables 4.2.6.8 and 6.1.1.4'
H H 0.0000 0.0000 'International Tables Vol C Tables 4.2.6.8 and 6.1.1.4'
N N 0.0061 0.0033 'International Tables Vol C Tables 4.2.6.8 and 6.1.1.4'
O O 0.0106 0.0060 'International Tables Vol C Tables 4.2.6.8 and 6.1.1.4'

loop_
_geom_angle_atom_site_label_1
_geom_angle_atom_site_label_2
_geom_angle_atom_site_label_3
_geom_angle
C29C C28C C33C 120.0
C29C C28C C27C 105.3(5)
C33C C28C C27C 134.7(5)
C30C C29C C28C 120.0
C30C C29C H29C 120.0
C28C C29C H29C 120.0
C29C C30C C31C 120.0
C29C C30C H30C 120.0
C31C C30C H30C 120.0
C32C C31C C30C 120.0
C32C C31C H31C 120.0
C30C C31C H31C 120.0
C31C C32C C33C 120.0
C31C C32C H32C 120.0
C33C C32C H32C 120.0
O1C C33C C32C 127.5(6)
O1C C33C C28C 110.3(6)
C32C C33C C28C 120.0
C9B C10B C11B 118.5(7)
C9B C10B H10B 120.8
C11B C10B H10B 120.7
C13C N1C C1C 122.3(5)
C13C N1C C7C 120.0(4)
C1C N1C C7C 117.7(4)
C33B O1B H1B 109.5
C13B N1B C7B 120.4(5)
C13B N1B C1B 120.1(5)
C7B N1B C1B 119.5(5)
C2C C1C C6C 117.6(5)
C2C C1C N1C 120.5(5)
C6C C1C N1C 121.9(5)
C27A N2A C26A 124.2(6)
C27B N2B C26B 123.9(6)
C25A C26A C24A 118.6(6)
C25A C26A N2A 116.8(6)
C24A C26A N2A 124.6(6)
C22C C21C C23C 117.2(6)
C22C C21C C20C 125.6(7)
C23C C21C C20C 117.2(6)
C17C C18C C16C 116.6(5)
C17C C18C C19C 122.8(5)
C16C C18C C19C 120.6(6)
C14B C13B C15B 118.0(6)
C14B C13B N1B 120.1(6)
C15B C13B N1B 121.8(6)
C15C C17C C18C 122.6(5)
C15C C17C H17C 118.7
C18C C17C H17C 118.7
C29B C28B C33B 118.4(6)
C29B C28B C27B 119.7(8)
C33B C28B C27B 122.0(7)
C25C C23C C21C 121.2(7)
C25C C23C H23C 119.4
C21C C23C H23C 119.4
C14C C13C N1C 123.0(5)
C14C C13C C15C 118.1(5)
N1C C13C C15C 118.9(5)
O1A C29A C30A 118.6(8)
O1A C29A C28A 121.6(6)
C30A C29A C28A 119.8(7)
C7A C8A C9A 119.8(7)
C7A C8A H8A 120.1
C9A C8A H8A 120.1
C13C C14C C16C 121.1(6)
C13C C14C H14C 119.5
C16C C14C H14C 119.5
C22B C21B C20B 117.8(11)
C22B C21B C23B 116.5(8)
C20B C21B C23B 125.1(11)
C1C C2C C3C 121.7(6)
C1C C2C H2C 119.2
C3C C2C H2C 119.1
C21C C22C C24C 121.9(6)
C21C C22C H22C 119.0
C24C C22C H22C 119.0
C24C C26C C25C 117.3(6)
C24C C26C N2C 129.4(7)
C25C C26C N2C 113.0(7)
C8C C7C C12C 120.0(6)
C8C C7C N1C 119.5(6)
C12C C7C N1C 120.5(6)
C11C C12C C7C 119.9(6)
C11C C12C H12C 120.1
C7C C12C H12C 120.1
C20C C19C C18C 125.7(6)
C20C C19C H19C 117.1
C18C C19C H19C 117.1
C8A C7A C12A 119.8(7)
C8A C7A N1A 120.3(7)
C12A C7A N1A 119.9(6)
C29B C30B C31B 121.0(8)
C29B C30B H30B 119.5
C31B C30B H30B 119.5
C12C C11C C10C 121.5(7)
C12C C11C H11C 119.2
C10C C11C H11C 119.2
C7C C8C C9C 119.7(6)
C7C C8C H8C 120.2
C9C C8C H8C 120.2
C22B C24B C26B 121.0(8)
C22B C24B H24B 119.5
C26B C24B H24B 119.5
C17B C15B C13B 119.4(7)
C17B C15B H15B 120.3
C13B C15B H15B 120.3
C26B C25B C23B 120.8(8)
C26B C25B H25B 119.6
C23B C25B H25B 119.6
C6B C1B C2B 119.8(6)
C6B C1B N1B 119.4(6)
C2B C1B N1B 120.8(6)
C33A C28A C29A 118.9(7)
C33A C28A C27A 119.5(8)
C29A C28A C27A 121.6(6)
C3C C4C C5C 119.6(6)
C3C C4C H4C 120.2
C5C C4C H4C 120.2
C26C C24C C22C 120.7(6)
C26C C24C H24C 119.7
C22C C24C H24C 119.7
C30B C31B C32B 119.8(8)
C30B C31B H31B 120.1
C32B C31B H31B 120.1
C23C C25C C26C 121.6(7)
C23C C25C H25C 119.2
C26C C25C H25C 119.2
C29A O1A H1A 109.8
C30B C29B C28B 120.3(8)
C30B C29B H29B 119.8
C28B C29B H29B 119.8
C22A C24A C26A 120.0(7)
C22A C24A H24A 120.0
C26A C24A H24A 120.0
C7B C12B C11B 120.3(6)
C7B C12B H12B 119.9
C11B C12B H12B 119.9
C4C C3C C2C 120.2(6)
C4C C3C H3C 119.9
C2C C3C H3C 119.9
C4C C5C C6C 119.9(6)
C4C C5C H5C 120.1
C6C C5C H5C 120.1
C24B C22B C21B 122.1(8)
C24B C22B H22B 119.0
C21B C22B H22B 119.0
C22A C21A C23A 117.0(7)
C22A C21A C20A 129.9(9)
C23A C21A C20A 113.1(9)
C11A C10A C9A 120.0(8)
C11A C10A H10A 120.0
C9A C10A H10A 120.0
C26A C25A C23A 121.5(7)
C26A C25A H25A 119.2
C23A C25A H25A 119.2
C9B C8B C7B 119.8(7)
C9B C8B H8B 120.1
C7B C8B H8B 120.1
C25B C23B C21B 121.2(8)
C25B C23B H23B 119.4
C21B C23B H23B 119.4
C1C C6C C5C 121.1(6)
C1C C6C H6C 119.5
C5C C6C H6C 119.5
C3B C2B C1B 119.8(7)
C3B C2B H2B 120.1
C1B C2B H2B 120.1
C24A C22A C21A 122.4(7)
C24A C22A H22A 118.8
C21A C22A H22A 118.8
C6A C1A C2A 119.4(7)
C6A C1A N1A 119.7(6)
C2A C1A N1A 120.7(7)
C31A C30A C29A 120.4(8)
C31A C30A H30A 119.8
C29A C30A H30A 119.8
C10A C9A C8A 120.0(7)
C10A C9A H9A 120.0
C8A C9A H9A 120.0
C11C C10C C9C 119.2(7)
C11C C10C H10C 120.4
C9C C10C H10C 120.4
C3A C2A C1A 119.1(7)
C3A C2A H2A 120.5
C1A C2A H2A 120.5
C28A C33A C32A 121.2(8)
C28A C33A H33A 119.4
C32A C33A H33A 119.4
C30A C31A C32A 120.4(8)
C30A C31A H31A 119.8
C32A C31A H31A 119.8
C16B C14B C13B 120.5(7)
C16B C14B H14B 119.8
C13B C14B H14B 119.8
C5B C6B C1B 118.8(6)
C5B C6B H6B 120.6
C1B C6B H6B 120.6
C2B C3B C4B 120.9(7)
C2B C3B H3B 119.6
C4B C3B H3B 119.6
C33C O1C H1C 112.4
C18A C17A C16A 123.1(10)
C18A C17A H17A 118.4
C16A C17A H17A 118.4
C5A C6A C1A 119.1(7)
C5A C6A H6A 120.4
C1A C6A H6A 120.4
C12B C11B C10B 120.7(7)
C12B C11B H11B 119.7
C10B C11B H11B 119.7
C2A C3A C4A 122.3(8)
C2A C3A H3A 118.9
C4A C3A H3A 118.9
C14A C13A C18A 119.6(7)
C14A C13A N1A 119.9(8)
C18A C13A N1A 120.4(8)
C10A C11A C12A 119.9(7)
C10A C11A H11A 120.0
C12A C11A H11A 120.0
C10B C9B C8B 121.8(7)
C10B C9B H9B 119.1
C8B C9B H9B 119.1
C13A C14A C15A 116.6(9)
C13A C14A H14A 121.7
C15A C14A H14A 121.7
C16B C18B C17B 116.4(8)
C16B C18B C19B 125.9(11)
C17B C18B C19B 117.4(11)
C4A C5A C6A 122.5(8)
C4A C5A H5A 118.7
C6A C5A H5A 118.7
C31A C32A C33A 119.3(8)
C31A C32A H32A 120.4
C33A C32A H32A 120.4
C15B C17B C18B 122.7(8)
C15B C17B H17B 118.6
C18B C17B H17B 118.6
C5B C4B C3B 117.8(7)
C5B C4B H4B 121.1
C3B C4B H4B 121.1
C4B C5B C6B 122.9(7)
C4B C5B H5B 118.6
C6B C5B H5B 118.6
C11A C12A C7A 120.4(7)
C11A C12A H12A 119.8
C7A C12A H12A 119.8
C5A C4A C3A 117.6(8)
C5A C4A H4A 121.2
C3A C4A H4A 121.2
C25A C23A C21A 120.5(8)
C25A C23A H23A 119.8
C21A C23A H23A 119.8
C10C C9C C8C 119.7(7)
C10C C9C H9C 120.1
C8C C9C H9C 120.1
C14B C16B C18B 122.7(9)
C14B C16B H16B 118.6
C18B C16B H16B 118.6
C16A C15A C14A 123.0(11)
C16A C15A H15A 118.5
C14A C15A H15A 118.5
C17A C18A C13A 121.0(9)
C17A C18A H18A 119.5
C13A C18A H18A 119.5
C19A C20A C21A 130.9(9)
C19A C20A H20A 114.6
C21A C20A H20A 114.6
C20A C19A C16A 121.2(10)
C20A C19A H19A 119.4
C16A C19A H19A 119.4
C13A N1A C7A 120.9(6)
C13A N1A C1A 118.6(6)
C7A N1A C1A 120.5(5)
C17C C15C C13C 119.8(5)
C17C C15C H15C 120.1
C13C C15C H15C 120.1
C19C C20C C21C 130.3(7)
C19C C20C H20C 114.8
C21C C20C H20C 114.8
C27C N2C C26C 123.5(7)
C18C C16C C14C 121.8(6)
C18C C16C H16C 119.1
C14C C16C H16C 119.1
N2C C27C C28C 115.6(7)
N2C C27C H27C 122.2
C28C C27C H27C 122.2
C12B C7B C8B 118.8(6)
C12B C7B N1B 121.4(6)
C8B C7B N1B 119.7(6)
C17A C16A C15A 116.5(9)
C17A C16A C19A 107.3(12)
C15A C16A C19A 136.2(14)
N2A C27A C28A 121.4(7)
N2A C27A H27A 119.3
C28A C27A H27A 119.3
C25B C26B C24B 118.4(7)
C25B C26B N2B 115.3(7)
C24B C26B N2B 126.2(7)
N2B C27B C28B 121.9(7)
N2B C27B H27B 119.0
C28B C27B H27B 119.0
O1B C33B C32B 117.9(8)
O1B C33B C28B 121.1(6)
C32B C33B C28B 121.0(8)
C33B C32B C31B 119.4(8)
C33B C32B H32B 120.3
C31B C32B H32B 120.3
C19B C20B C21B 133.2(11)
C19B C20B H20D 113.4
C21B C20B H20D 113.4
C20B C19B C18B 135.2(11)
C20B C19B H19D 112.4
C18B C19B H19D 112.4

loop_
_geom_bond_atom_site_label_1
_geom_bond_atom_site_label_2
_geom_bond_distance
C28C C29C 1.3900
C28C C33C 1.3900
C28C C27C 1.409(7)
C29C C30C 1.3900
C29C H29C 0.9300
C30C C31C 1.3900
C30C H30C 0.9300
C31C C32C 1.3900
C31C H31C 0.9300
C32C C33C 1.3900
C32C H32C 0.9300
C33C O1C 1.265(7)
C10B C9B 1.352(9)
C10B C11B 1.408(9)
C10B H10B 0.9300
N1C C13C 1.397(6)
N1C C1C 1.420(6)
N1C C7C 1.436(7)
O1B C33B 1.344(8)
O1B H1B 0.8200
N1B C13B 1.408(7)
N1B C7B 1.421(7)
N1B C1B 1.428(7)
C1C C2C 1.362(7)
C1C C6C 1.373(8)
N2A C27A 1.276(7)
N2A C26A 1.433(7)
N2B C27B 1.302(7)
N2B C26B 1.426(8)
C26A C25A 1.363(8)
C26A C24A 1.391(8)
C21C C22C 1.364(8)
C21C C23C 1.383(8)
C21C C20C 1.473(8)
C18C C17C 1.383(7)
C18C C16C 1.384(7)
C18C C19C 1.478(7)
C13B C14B 1.394(8)
C13B C15B 1.396(8)
C17C C15C 1.375(7)
C17C H17C 0.9300
C28B C29B 1.398(9)
C28B C33B 1.409(9)
C28B C27B 1.434(8)
C23C C25C 1.355(8)
C23C H23C 0.9300
C13C C14C 1.368(7)
C13C C15C 1.405(7)
C29A O1A 1.338(8)
C29A C30A 1.386(9)
C29A C28A 1.392(9)
C8A C7A 1.364(8)
C8A C9A 1.392(9)
C8A H8A 0.9300
C14C C16C 1.385(7)
C14C H14C 0.9300
C21B C22B 1.387(11)
C21B C20B 1.389(11)
C21B C23B 1.401(11)
C2C C3C 1.374(7)
C2C H2C 0.9300
C22C C24C 1.379(8)
C22C H22C 0.9300
C26C C24C 1.369(8)
C26C C25C 1.388(9)
C26C N2C 1.432(8)
C7C C8C 1.351(8)
C7C C12C 1.386(8)
C12C C11C 1.342(8)
C12C H12C 0.9300
C19C C20C 1.260(8)
C19C H19C 0.9300
C7A C12A 1.380(8)
C7A N1A 1.421(7)
C30B C29B 1.365(9)
C30B C31B 1.371(10)
C30B H30B 0.9300
C11C C10C 1.367(10)
C11C H11C 0.9300
C8C C9C 1.398(8)
C8C H8C 0.9300
C24B C22B 1.355(9)
C24B C26B 1.383(9)
C24B H24B 0.9300
C15B C17B 1.377(8)
C15B H15B 0.9300
C25B C26B 1.372(9)
C25B C23B 1.375(9)
C25B H25B 0.9300
C1B C6B 1.374(8)
C1B C2B 1.384(8)
C28A C33A 1.376(9)
C28A C27A 1.456(8)
C4C C3C 1.355(8)
C4C C5C 1.362(8)
C4C H4C 0.9300
C24C H24C 0.9300
C31B C32B 1.406(10)
C31B H31B 0.9300
C25C H25C 0.9300
O1A H1A 0.8200
C29B H29B 0.9300
C24A C22A 1.355(8)
C24A H24A 0.9300
C12B C7B 1.371(8)
C12B C11B 1.373(8)
C12B H12B 0.9300
C3C H3C 0.9300
C5C C6C 1.385(8)
C5C H5C 0.9300
C22B H22B 0.9300
C21A C22A 1.377(10)
C21A C23A 1.404(11)
C21A C20A 1.482(7)
C10A C11A 1.365(9)
C10A C9A 1.376(10)
C10A H10A 0.9300
C25A C23A 1.364(8)
C25A H25A 0.9300
C8B C9B 1.367(9)
C8B C7B 1.413(8)
C8B H8B 0.9300
C23B H23B 0.9300
C6C H6C 0.9300
C2B C3B 1.370(9)
C2B H2B 0.9300
C22A H22A 0.9300
C1A C6A 1.385(8)
C1A C2A 1.387(8)
C1A N1A 1.423(8)
C30A C31A 1.368(11)
C30A H30A 0.9300
C9A H9A 0.9300
C10C C9C 1.373(9)
C10C H10C 0.9300
C2A C3A 1.367(9)
C2A H2A 0.9300
C33A C32A 1.385(10)
C33A H33A 0.9300
C31A C32A 1.375(11)
C31A H31A 0.9300
C14B C16B 1.356(9)
C14B H14B 0.9300
C6B C5B 1.370(8)
C6B H6B 0.9300
C3B C4B 1.385(10)
C3B H3B 0.9300
O1C H1C 0.8200
C17A C18A 1.344(10)
C17A C16A 1.344(15)
C17A H17A 0.9300
C6A C5A 1.368(10)
C6A H6A 0.9300
C11B H11B 0.9300
C3A C4A 1.370(10)
C3A H3A 0.9300
C13A C14A 1.361(10)
C13A C18A 1.397(10)
C13A N1A 1.405(7)
C11A C12A 1.378(9)
C11A H11A 0.9300
C9B H9B 0.9300
C14A C15A 1.437(10)
C14A H14A 0.9300
C18B C16B 1.380(12)
C18B C17B 1.380(12)
C18B C19B 1.431(11)
C5A C4A 1.360(10)
C5A H5A 0.9300
C32A H32A 0.9300
C17B H17B 0.9300
C4B C5B 1.360(9)
C4B H4B 0.9300
C5B H5B 0.9300
C12A H12A 0.9300
C4A H4A 0.9300
C23A H23A 0.9300
C9C H9C 0.9300
C16B H16B 0.9300
C15A C16A 1.379(15)
C15A H15A 0.9300
C18A H18A 0.9300
C20A C19A 1.270(2)
C20A H20A 0.9300
C19A C16A 1.461(8)
C19A H19A 0.9300
C15C H15C 0.9300
C20C H20C 0.9300
N2C C27C 1.269(2)
C16C H16C 0.9300
C27C H27C 0.9300
C27A H27A 0.9300
C27B H27B 0.9300
C33B C32B 1.360(9)
C32B H32B 0.9300
C20B C19B 1.272(2)
C20B H20D 0.9300
C19B H19D 0.9300

loop_
_geom_torsion_atom_site_label_1
_geom_torsion_atom_site_label_2
_geom_torsion_atom_site_label_3
_geom_torsion_atom_site_label_4
_geom_torsion
C33C C28C C29C C30C 0.0
C27C C28C C29C C30C -178.7(5)
C28C C29C C30C C31C 0.0
C29C C30C C31C C32C 0.0
C30C C31C C32C C33C 0.0
C31C C32C C33C O1C 161.3(7)
C31C C32C C33C C28C 0.0
C29C C28C C33C O1C -164.2(6)
C27C C28C C33C O1C 14.0(7)
C29C C28C C33C C32C 0.0
C27C C28C C33C C32C 178.3(6)
C13C N1C C1C C2C 141.1(6)
C7C N1C C1C C2C -39.8(8)
C13C N1C C1C C6C -40.6(8)
C7C N1C C1C C6C 138.5(6)
C27A N2A C26A C25A 179.7(6)
C27A N2A C26A C24A -2.3(10)
C7B N1B C13B C14B -134.0(7)
C1B N1B C13B C14B 48.8(9)
C7B N1B C13B C15B 48.1(9)
C1B N1B C13B C15B -129.1(6)
C16C C18C C17C C15C 1.2(9)
C19C C18C C17C C15C -176.8(6)
C22C C21C C23C C25C -0.9(12)
C20C C21C C23C C25C 178.8(7)
C1C N1C C13C C14C -31.9(8)
C7C N1C C13C C14C 149.0(6)
C1C N1C C13C C15C 148.0(6)
C7C N1C C13C C15C -31.1(8)
N1C C13C C14C C16C 180.0(5)
C15C C13C C14C C16C 0.1(9)
C6C C1C C2C C3C 2.3(9)
N1C C1C C2C C3C -179.4(6)
C23C C21C C22C C24C 0.4(11)
C20C C21C C22C C24C -179.2(7)
C13C N1C C7C C8C 125.4(6)
C1C N1C C7C C8C -53.8(8)
C13C N1C C7C C12C -55.2(8)
C1C N1C C7C C12C 125.7(6)
C8C C7C C12C C11C -0.3(9)
N1C C7C C12C C11C -179.7(5)
C17C C18C C19C C20C 7.3(11)
C16C C18C C19C C20C -170.6(8)
C9A C8A C7A C12A 0.5(10)
C9A C8A C7A N1A 179.0(6)
C7C C12C C11C C10C 0.1(10)
C12C C7C C8C C9C 0.0(9)
N1C C7C C8C C9C 179.5(5)
C14B C13B C15B C17B 3.9(10)
N1B C13B C15B C17B -178.2(6)
C13B N1B C1B C6B 39.5(8)
C7B N1B C1B C6B -137.8(6)
C13B N1B C1B C2B -138.9(6)
C7B N1B C1B C2B 43.9(8)
O1A C29A C28A C33A -178.9(6)
C30A C29A C28A C33A -0.8(10)
O1A C29A C28A C27A -1.4(10)
C30A C29A C28A C27A 176.7(6)
C25C C26C C24C C22C 0.1(11)
N2C C26C C24C C22C 173.5(7)
C21C C22C C24C C26C -0.1(11)
C29B C30B C31B C32B -2.1(11)
C21C C23C C25C C26C 1.0(13)
C24C C26C C25C C23C -0.6(12)
N2C C26C C25C C23C -175.1(7)
C31B C30B C29B C28B 1.5(11)
C33B C28B C29B C30B -0.1(9)
C27B C28B C29B C30B -179.6(6)
C25A C26A C24A C22A -0.6(10)
N2A C26A C24A C22A -178.6(6)
C5C C4C C3C C2C 1.0(10)
C1C C2C C3C C4C -2.3(10)
C3C C4C C5C C6C 0.1(11)
C26B C24B C22B C21B 0.3(11)
C20B C21B C22B C24B -173.5(8)
C23B C21B C22B C24B -1.5(12)
C24A C26A C25A C23A 0.9(11)
N2A C26A C25A C23A 179.1(7)
C26B C25B C23B C21B -1.4(13)
C22B C21B C23B C25B 2.1(13)
C20B C21B C23B C25B 173.4(9)
C2C C1C C6C C5C -1.1(9)
N1C C1C C6C C5C -179.4(6)
C4C C5C C6C C1C -0.1(11)
C6B C1B C2B C3B 1.8(10)
N1B C1B C2B C3B -179.9(6)
C26A C24A C22A C21A -0.5(11)
C23A C21A C22A C24A 1.1(11)
C20A C21A C22A C24A -176.8(7)
O1A C29A C30A C31A 179.5(6)
C28A C29A C30A C31A 1.3(10)
C11A C10A C9A C8A 0.8(11)
C7A C8A C9A C10A 0.1(10)
C12C C11C C10C C9C 0.3(11)
C6A C1A C2A C3A 0.2(10)
N1A C1A C2A C3A 175.9(6)
C29A C28A C33A C32A 0.8(11)
C27A C28A C33A C32A -176.7(6)
C29A C30A C31A C32A -1.7(12)
C15B C13B C14B C16B -1.9(11)
N1B C13B C14B C16B -179.8(7)
C2B C1B C6B C5B -0.3(10)
N1B C1B C6B C5B -178.7(6)
C1B C2B C3B C4B -2.5(12)
C2A C1A C6A C5A -0.4(10)
N1A C1A C6A C5A -176.0(6)
C7B C12B C11B C10B -1.1(10)
C9B C10B C11B C12B -1.0(10)
C1A C2A C3A C4A -0.7(11)
C9A C10A C11A C12A -2.3(11)
C11B C10B C9B C8B 1.5(11)
C7B C8B C9B C10B 0.2(11)
C18A C13A C14A C15A 0.9(11)
N1A C13A C14A C15A 178.6(6)
C1A C6A C5A C4A 0.9(11)
C30A C31A C32A C33A 1.7(13)
C28A C33A C32A C31A -1.3(12)
C13B C15B C17B C18B -4.2(12)
C16B C18B C17B C15B 2.3(14)
C19B C18B C17B C15B 176.6(8)
C2B C3B C4B C5B 1.7(13)
C3B C4B C5B C6B -0.2(13)
C1B C6B C5B C4B -0.5(12)
C10A C11A C12A C7A 3.0(11)
C8A C7A C12A C11A -2.0(10)
N1A C7A C12A C11A 179.4(6)
C6A C5A C4A C3A -1.4(12)
C2A C3A C4A C5A 1.2(12)
C26A C25A C23A C21A -0.3(12)
C22A C21A C23A C25A -0.7(12)
C20A C21A C23A C25A 177.5(7)
C11C C10C C9C C8C -0.6(10)
C7C C8C C9C C10C 0.4(10)
C13B C14B C16B C18B 0.0(14)
C17B C18B C16B C14B -0.1(15)
C19B C18B C16B C14B -173.9(9)
C13A C14A C15A C16A 1.3(14)
C16A C17A C18A C13A 0.3(14)
C14A C13A C18A C17A -1.7(11)
N1A C13A C18A C17A -179.4(7)
C22A C21A C20A C19A 10.3(16)
C23A C21A C20A C19A -167.7(10)
C21A C20A C19A C16A 177.6(8)
C14A C13A N1A C7A -44.8(10)
C18A C13A N1A C7A 132.9(7)
C14A C13A N1A C1A 135.2(7)
C18A C13A N1A C1A -47.1(9)
C8A C7A N1A C13A 139.3(7)
C12A C7A N1A C13A -42.2(9)
C8A C7A N1A C1A -40.7(9)
C12A C7A N1A C1A 137.9(7)
C6A C1A N1A C13A 133.2(7)
C2A C1A N1A C13A -42.4(9)
C6A C1A N1A C7A -46.8(9)
C2A C1A N1A C7A 137.6(6)
C18C C17C C15C C13C 0.1(9)
C14C C13C C15C C17C -0.7(9)
N1C C13C C15C C17C 179.4(5)
C18C C19C C20C C21C 176.9(7)
C22C C21C C20C C19C 15.6(14)
C23C C21C C20C C19C -164.1(9)
C24C C26C N2C C27C 46.2(11)
C25C C26C N2C C27C -140.2(8)
C17C C18C C16C C14C -1.8(9)
C19C C18C C16C C14C 176.2(6)
C13C C14C C16C C18C 1.2(10)
C26C N2C C27C C28C 179.1(6)
C29C C28C C27C N2C 171.5(6)
C33C C28C C27C N2C -7.0(10)
C11B C12B C7B C8B 2.7(9)
C11B C12B C7B N1B -179.1(6)
C9B C8B C7B C12B -2.3(10)
C9B C8B C7B N1B 179.5(6)
C13B N1B C7B C12B -145.2(6)
C1B N1B C7B C12B 32.1(8)
C13B N1B C7B C8B 33.0(8)
C1B N1B C7B C8B -149.8(6)
C18A C17A C16A C15A 1.8(16)
C18A C17A C16A C19A 179.5(7)
C14A C15A C16A C17A -2.6(16)
C14A C15A C16A C19A -179.4(10)
C20A C19A C16A C17A 166.0(9)
C20A C19A C16A C15A -17(2)
C26A N2A C27A C28A 179.2(5)
C33A C28A C27A N2A 177.2(6)
C29A C28A C27A N2A -0.3(10)
C23B C25B C26B C24B 0.1(11)
C23B C25B C26B N2B -179.8(7)
C22B C24B C26B C25B 0.5(10)
C22B C24B C26B N2B -179.7(6)
C27B N2B C26B C25B 176.4(6)
C27B N2B C26B C24B -3.4(10)
C26B N2B C27B C28B -178.9(5)
C29B C28B C27B N2B 178.5(6)
C33B C28B C27B N2B -1.1(9)
C29B C28B C33B O1B 179.8(6)
C27B C28B C33B O1B -0.7(9)
C29B C28B C33B C32B -0.7(9)
C27B C28B C33B C32B 178.9(6)
O1B C33B C32B C31B 179.7(6)
C28B C33B C32B C31B 0.1(10)
C30B C31B C32B C33B 1.3(11)
C22B C21B C20B C19B -120.1(16)
C23B C21B C20B C19B 68.7(19)
C21B C20B C19B C18B -169.9(14)
C16B C18B C19B C20B -79(2)
C17B C18B C19B C20B 107.3(17)
